data_4300319
loop_
_publ_author_name
'Sydora, Orson L.'
'Wolczanski, Peter T.'
'Lobkovsky, Emil B.'
'Buda, Corneliu'
'Cundari, Thomas R.'

_publ_section_title
;
 Low-Coordinate Chromium Siloxides: The "Box" [Cr(\m-Cl)(\m-OSitBu3)]4,
 Distorted Trigonal [(tBu3SiO)3Cr][Na(benzene)] and
 [(tBu3SiO)3Cr][Na(dibenzo-18-c-6)], and Trigonal (tBu3SiO)3Cr
;
_journal_coden_ASTM INOCAJ
_journal_issue 8
_journal_name_full 'Inorganic Chemistry'
_journal_page_first 2606
_journal_page_last 2618
_journal_paper_doi 10.1021/ic0488334
_journal_volume 44
_journal_year 2005
_chemical_formula_sum 'C42 H87 Cr Na O3 Si3'
_chemical_formula_weight 799.38
_space_group_IT_number 14
_symmetry_cell_setting monoclinic
_symmetry_space_group_name_Hall '-P 2yn'
_symmetry_space_group_name_H-M 'P 1 21/n 1'
_cell_angle_alpha 90.00
_cell_angle_beta 94.570(4)
_cell_angle_gamma 90.00
_cell_formula_units_Z 4
_cell_length_a 13.1090(8)
_cell_length_b 17.0223(13)
_cell_length_c 22.1690(15)
_cell_measurement_temperature 173(2)
_cell_volume 4931.2(6)
_diffrn_ambient_temperature 173(2)
_exptl_crystal_density_diffrn 1.077
_cod_duplicate_entry 4300962
_cod_depositor_comments
;
The following automatic conversions were performed:
'_symmetry_cell_setting' value 'Monoclinic' changed to 'monoclinic'
according to '/home/saulius/struct/CIF-dictionaries/cif_core.dic'
dictionary named 'cif_core.dic' version 2.4.1 from 2010-06-29.

Automatic conversion script
Id: cif_fix_enum 1527 2010-12-29 10:47:43Z saulius 
;
_cod_original_sg_symbol_H-M 'P 21/n'
_cod_database_code 4300319

loop_
_symmetry_equiv_pos_as_xyz
'x, y, z'
'-x+1/2, y+1/2, -z+1/2'
'-x, -y, -z'
'x-1/2, -y-1/2, z-1/2'

loop_
_atom_site_label
_atom_site_type_symbol
_atom_site_fract_x
_atom_site_fract_y
_atom_site_fract_z
_atom_site_U_iso_or_equiv
_atom_site_adp_type
_atom_site_occupancy
_atom_site_symmetry_multiplicity
_atom_site_calc_flag
_atom_site_refinement_flags
_atom_site_disorder_assembly
_atom_site_disorder_group
Cr1 Cr 0.48191(2) 0.71521(2) 0.115999(14) 0.02675(8) Uani 1 1 d . A .
Si1 Si 0.22592(5) 0.74775(4) 0.10907(3) 0.03726(16) Uani 1 1 d . A .
Si2 Si 0.63418(4) 0.77412(3) 0.00398(2) 0.02667(13) Uani 1 1 d . . .
Si3 Si 0.57225(5) 0.61251(4) 0.24145(3) 0.03020(14) Uani 1 1 d . A .
Na1 Na 0.41659(8) 0.78125(6) 0.22933(4) 0.0466(3) Uani 1 1 d . . .
O1 O 0.34526(11) 0.74803(9) 0.13560(8) 0.0370(4) Uani 1 1 d . A .
O2 O 0.55416(13) 0.73473(10) 0.04705(7) 0.0400(4) Uani 1 1 d . . .
O3 O 0.51725(12) 0.68175(9) 0.20024(6) 0.0334(4) Uani 1 1 d . A .
C1 C 0.4761(3) 0.94928(19) 0.22009(16) 0.0728(10) Uani 1 1 d . A .
H1 H 0.472(3) 0.969(2) 0.1774(16) 0.084(11) Uiso 1 1 d . . .
C2 C 0.3892(3) 0.95703(19) 0.2515(2) 0.0830(12) Uani 1 1 d . A .
H2A H 0.3277 0.9851 0.2325 0.100 Uiso 1 1 calc R . .
C3 C 0.3922(3) 0.9340(2) 0.3107(2) 0.0885(12) Uani 1 1 d . . .
H3A H 0.3325 0.9375 0.3323 0.106 Uiso 1 1 calc R A .
C4 C 0.4811(4) 0.9060(2) 0.33857(18) 0.0885(13) Uani 1 1 d . . .
H4A H 0.4832 0.8911 0.3800 0.106 Uiso 1 1 calc R . .
C5 C 0.5683(3) 0.8988(2) 0.30794(18) 0.0758(10) Uani 1 1 d . . .
H5A H 0.6299 0.8792 0.3279 0.091 Uiso 1 1 calc R A .
C6 C 0.5646(3) 0.92018(19) 0.24918(17) 0.0694(9) Uani 1 1 d . A .
H6 H 0.619(3) 0.913(2) 0.2245(18) 0.102(13) Uiso 1 1 d . . .
C7 C 0.2031(2) 0.66232(17) 0.05240(14) 0.0534(7) Uani 1 1 d . . .
C8 C 0.2590(4) 0.6769(3) -0.00340(16) 0.1008(15) Uani 1 1 d . A .
H8A H 0.2466 0.6331 -0.0317 0.151 Uiso 1 1 calc R . .
H8B H 0.3326 0.6813 0.0080 0.151 Uiso 1 1 calc R . .
H8C H 0.2342 0.7258 -0.0228 0.151 Uiso 1 1 calc R . .
C9 C 0.0891(3) 0.6496(3) 0.0315(3) 0.128(2) Uani 1 1 d . A 1
H9A H 0.0826 0.6055 0.0030 0.192 Uiso 1 1 calc R A 1
H9B H 0.0614 0.6973 0.0116 0.192 Uiso 1 1 calc R A 1
H9C H 0.0510 0.6378 0.0667 0.192 Uiso 1 1 calc R A 1
C10 C 0.2446(3) 0.58649(19) 0.08025(18) 0.0838(12) Uani 1 1 d . A .
H10A H 0.2329 0.5436 0.0510 0.126 Uiso 1 1 calc R . .
H10B H 0.2097 0.5748 0.1167 0.126 Uiso 1 1 calc R . .
H10C H 0.3182 0.5920 0.0911 0.126 Uiso 1 1 calc R . .
C11 C 0.1979(2) 0.84795(17) 0.07100(14) 0.0564(8) Uani 1 1 d . . .
C12' C 0.2932(3) 0.8677(2) 0.0340(2) 0.0616(12) Uani 0.716(4) 1 d P A 1
H12A H 0.2823 0.9185 0.0137 0.092 Uiso 0.716(4) 1 calc PR A 1
H12B H 0.3010 0.8266 0.0037 0.092 Uiso 0.716(4) 1 calc PR A 1
H12C H 0.3552 0.8701 0.0617 0.092 Uiso 0.716(4) 1 calc PR A 1
C12 C 0.2213(12) 0.8464(9) 0.0001(5) 0.103(5) Uani 0.284(4) 1 d P A 2
H12D H 0.2062 0.8981 -0.0179 0.155 Uiso 0.284(4) 1 calc PR A 2
H12E H 0.1782 0.8066 -0.0213 0.155 Uiso 0.284(4) 1 calc PR A 2
H12F H 0.2935 0.8336 -0.0032 0.155 Uiso 0.284(4) 1 calc PR A 2
C13' C 0.1016(4) 0.8578(3) 0.0339(2) 0.0615(13) Uani 0.716(4) 1 d P A 1
H13A H 0.0977 0.9113 0.0175 0.092 Uiso 0.716(4) 1 calc PR A 1
H13B H 0.0442 0.8489 0.0588 0.092 Uiso 0.716(4) 1 calc PR A 1
H13C H 0.0983 0.8199 0.0006 0.092 Uiso 0.716(4) 1 calc PR A 1
C13 C 0.0604(10) 0.8528(8) 0.0548(8) 0.080(5) Uani 0.284(4) 1 d P A 2
H13D H 0.0420 0.9031 0.0354 0.120 Uiso 0.284(4) 1 calc PR A 2
H13E H 0.0270 0.8483 0.0927 0.120 Uiso 0.284(4) 1 calc PR A 2
H13F H 0.0379 0.8097 0.0277 0.120 Uiso 0.284(4) 1 calc PR A 2
C14' C 0.2065(4) 0.9179(3) 0.1196(2) 0.0552(13) Uani 0.716(4) 1 d P A 1
H14A H 0.1917 0.9680 0.0990 0.083 Uiso 0.716(4) 1 calc PR A 1
H14B H 0.2758 0.9191 0.1396 0.083 Uiso 0.716(4) 1 calc PR A 1
H14C H 0.1571 0.9091 0.1499 0.083 Uiso 0.716(4) 1 calc PR A 1
C14 C 0.2313(13) 0.9046(7) 0.0994(7) 0.080(5) Uani 0.284(4) 1 d P A 2
H14D H 0.2122 0.9527 0.0770 0.120 Uiso 0.284(4) 1 calc PR A 2
H14E H 0.3061 0.9009 0.1053 0.120 Uiso 0.284(4) 1 calc PR A 2
H14F H 0.2027 0.9059 0.1389 0.120 Uiso 0.284(4) 1 calc PR A 2
C15 C 0.1437(2) 0.73495(17) 0.17770(14) 0.0519(7) Uani 1 1 d . . .
C16' C 0.0324(3) 0.7690(3) 0.1659(2) 0.0621(13) Uani 0.719(4) 1 d P A 1
H16A H -0.0053 0.7606 0.2018 0.093 Uiso 0.719(4) 1 calc PR A 1
H16B H -0.0030 0.7421 0.1312 0.093 Uiso 0.719(4) 1 calc PR A 1
H16C H 0.0360 0.8253 0.1574 0.093 Uiso 0.719(4) 1 calc PR A 1
C16 C 0.0338(8) 0.6950(9) 0.1550(6) 0.073(4) Uani 0.281(4) 1 d P A 2
H16D H -0.0074 0.6884 0.1896 0.109 Uiso 0.281(4) 1 calc PR A 2
H16E H 0.0457 0.6436 0.1369 0.109 Uiso 0.281(4) 1 calc PR A 2
H16F H -0.0026 0.7290 0.1248 0.109 Uiso 0.281(4) 1 calc PR A 2
C17' C 0.1894(3) 0.7866(3) 0.23606(18) 0.0502(10) Uani 0.719(4) 1 d P A 1
H17A H 0.1466 0.7787 0.2698 0.075 Uiso 0.719(4) 1 calc PR A 1
H17B H 0.1896 0.8424 0.2252 0.075 Uiso 0.719(4) 1 calc PR A 1
H17F H 0.2595 0.7696 0.2481 0.075 Uiso 0.719(4) 1 calc PR A 1
C17 C 0.1411(11) 0.7957(8) 0.2105(6) 0.071(4) Uani 0.281(4) 1 d P A 2
H17C H 0.0986 0.7854 0.2441 0.107 Uiso 0.281(4) 1 calc PR A 2
H17D H 0.1119 0.8396 0.1862 0.107 Uiso 0.281(4) 1 calc PR A 2
H17E H 0.2107 0.8092 0.2266 0.107 Uiso 0.281(4) 1 calc PR A 2
C18' C 0.1371(3) 0.6540(2) 0.2025(2) 0.0560(11) Uani 0.719(4) 1 d P A 1
H18A H 0.0942 0.6544 0.2367 0.084 Uiso 0.719(4) 1 calc PR A 1
H18B H 0.2059 0.6355 0.2162 0.084 Uiso 0.719(4) 1 calc PR A 1
H18C H 0.1070 0.6189 0.1709 0.084 Uiso 0.719(4) 1 calc PR A 1
C18 C 0.2027(9) 0.6558(7) 0.2089(5) 0.061(3) Uani 0.281(4) 1 d P A 2
H18D H 0.1696 0.6405 0.2452 0.091 Uiso 0.281(4) 1 calc PR A 2
H18E H 0.2748 0.6682 0.2199 0.091 Uiso 0.281(4) 1 calc PR A 2
H18F H 0.1982 0.6124 0.1798 0.091 Uiso 0.281(4) 1 calc PR A 2
C19 C 0.7107(2) 0.85321(14) 0.05061(11) 0.0440(6) Uani 1 1 d . . .
C20 C 0.7738(3) 0.9072(2) 0.01519(17) 0.0968(13) Uani 1 1 d . A 1
H20A H 0.8097 0.9449 0.0427 0.145 Uiso 1 1 calc R A 1
H20B H 0.7290 0.9355 -0.0149 0.145 Uiso 1 1 calc R A 1
H20C H 0.8238 0.8764 -0.0053 0.145 Uiso 1 1 calc R A 1
C21 C 0.6319(3) 0.9024(2) 0.08505(18) 0.0877(12) Uani 1 1 d . A 1
H21A H 0.6683 0.9433 0.1093 0.131 Uiso 1 1 calc R A 1
H21B H 0.5964 0.8676 0.1117 0.131 Uiso 1 1 calc R A 1
H21C H 0.5819 0.9268 0.0556 0.131 Uiso 1 1 calc R A 1
C22 C 0.7788(3) 0.8173(2) 0.10181(14) 0.0692(9) Uani 1 1 d . A 1
H22A H 0.8112 0.8592 0.1269 0.104 Uiso 1 1 calc R A 1
H22B H 0.8318 0.7852 0.0850 0.104 Uiso 1 1 calc R A 1
H22C H 0.7375 0.7842 0.1266 0.104 Uiso 1 1 calc R A 1
C23 C 0.72236(19) 0.69098(14) -0.02128(11) 0.0407(6) Uani 1 1 d . . .
C24 C 0.8203(3) 0.7225(2) -0.0484(2) 0.0928(12) Uani 1 1 d . A 1
H24A H 0.8619 0.6781 -0.0604 0.139 Uiso 1 1 calc R A 1
H24B H 0.8600 0.7542 -0.0181 0.139 Uiso 1 1 calc R A 1
H24C H 0.8006 0.7549 -0.0840 0.139 Uiso 1 1 calc R A 1
C25 C 0.6690(3) 0.6386(2) -0.06767(18) 0.0873(12) Uani 1 1 d . A 1
H25A H 0.7162 0.5976 -0.0791 0.131 Uiso 1 1 calc R A 1
H25B H 0.6462 0.6696 -0.1035 0.131 Uiso 1 1 calc R A 1
H25C H 0.6097 0.6144 -0.0509 0.131 Uiso 1 1 calc R A 1
C26 C 0.7617(3) 0.6403(2) 0.03216(16) 0.0787(11) Uani 1 1 d . A .
H26A H 0.8061 0.5989 0.0181 0.118 Uiso 1 1 calc R . .
H26B H 0.7037 0.6164 0.0506 0.118 Uiso 1 1 calc R . .
H26C H 0.8008 0.6730 0.0622 0.118 Uiso 1 1 calc R . .
C27 C 0.55837(18) 0.82038(14) -0.06584(10) 0.0382(6) Uani 1 1 d . . .
C28 C 0.6253(3) 0.8436(2) -0.11704(13) 0.0748(10) Uani 1 1 d . A .
H28A H 0.5820 0.8663 -0.1507 0.112 Uiso 1 1 calc R . .
H28B H 0.6600 0.7968 -0.1312 0.112 Uiso 1 1 calc R . .
H28C H 0.6764 0.8823 -0.1019 0.112 Uiso 1 1 calc R . .
C29 C 0.4769(3) 0.7636(2) -0.09229(15) 0.0664(9) Uani 1 1 d . A .
H29A H 0.4318 0.7489 -0.0609 0.100 Uiso 1 1 calc R . .
H29B H 0.5099 0.7165 -0.1070 0.100 Uiso 1 1 calc R . .
H29C H 0.4365 0.7890 -0.1259 0.100 Uiso 1 1 calc R . .
C30 C 0.5042(3) 0.8961(2) -0.04965(17) 0.0804(11) Uani 1 1 d . A .
H30A H 0.4666 0.9175 -0.0860 0.121 Uiso 1 1 calc R . .
H30B H 0.5550 0.9346 -0.0336 0.121 Uiso 1 1 calc R . .
H30C H 0.4562 0.8849 -0.0190 0.121 Uiso 1 1 calc R . .
C31 C 0.54752(19) 0.51271(14) 0.20095(11) 0.0409(6) Uani 1 1 d . . .
C32 C 0.5599(3) 0.52069(18) 0.13300(13) 0.0575(8) Uani 1 1 d . A .
H32C H 0.507(2) 0.5624(18) 0.1159(13) 0.058(8) Uiso 1 1 d . . .
H32B H 0.627(3) 0.540(2) 0.1257(16) 0.081(11) Uiso 1 1 d . . .
H32A H 0.541(3) 0.475(2) 0.1137(15) 0.076(10) Uiso 1 1 d . . .
C33 C 0.4363(2) 0.48535(18) 0.20621(14) 0.0545(8) Uani 1 1 d . A .
H33C H 0.424(2) 0.4414(18) 0.1837(14) 0.062(9) Uiso 1 1 d . . .
H33B H 0.383(2) 0.5266(18) 0.1945(13) 0.058(8) Uiso 1 1 d . . .
H33A H 0.423(2) 0.4696(16) 0.2465(13) 0.049(8) Uiso 1 1 d . . .
C34 C 0.6182(3) 0.44557(16) 0.22525(15) 0.0567(8) Uani 1 1 d . A .
H34B H 0.605(2) 0.3968(19) 0.2018(14) 0.069(9) Uiso 1 1 d . . .
H34A H 0.690(2) 0.4557(18) 0.2204(14) 0.065(9) Uiso 1 1 d . . .
H34C H 0.618(2) 0.4385(18) 0.2702(15) 0.066(9) Uiso 1 1 d . . .
C35 C 0.5119(2) 0.61286(15) 0.31895(11) 0.0446(6) Uani 1 1 d . . .
C36 C 0.3946(2) 0.61797(19) 0.31019(15) 0.0665(9) Uani 1 1 d . A .
H36A H 0.3663 0.6181 0.3498 0.100 Uiso 1 1 calc R . .
H36B H 0.3679 0.5726 0.2867 0.100 Uiso 1 1 calc R . .
H36C H 0.3747 0.6664 0.2885 0.100 Uiso 1 1 calc R . .
C37 C 0.5485(3) 0.68479(19) 0.35633(13) 0.0620(9) Uani 1 1 d . A .
H37C H 0.628(2) 0.6804(17) 0.3671(13) 0.055(8) Uiso 1 1 d . . .
H37C H 0.537(2) 0.7341(17) 0.3347(13) 0.055(8) Uiso 1 1 d . . .
H37A H 0.512(2) 0.686(2) 0.3882(15) 0.069(10) Uiso 1 1 d . . .
C38 C 0.5388(3) 0.53992(19) 0.35827(13) 0.0589(8) Uani 1 1 d . A .
H38C H 0.507(3) 0.550(2) 0.3960(17) 0.086(11) Uiso 1 1 d . . .
H38B H 0.611(2) 0.5355(17) 0.3637(13) 0.056(8) Uiso 1 1 d . . .
H38A H 0.517(2) 0.4964(17) 0.3371(13) 0.053(8) Uiso 1 1 d . . .
C39 C 0.71696(18) 0.63610(15) 0.25308(12) 0.0434(6) Uani 1 1 d . . .
C40 C 0.7677(2) 0.61719(19) 0.19472(16) 0.0649(9) Uani 1 1 d . A .
H40A H 0.8410 0.6291 0.2004 0.097 Uiso 1 1 calc R . .
H40B H 0.7362 0.6490 0.1614 0.097 Uiso 1 1 calc R . .
H40C H 0.7584 0.5613 0.1850 0.097 Uiso 1 1 calc R . .
C41 C 0.7335(2) 0.72423(17) 0.26393(15) 0.0527(7) Uani 1 1 d . A .
H41B H 0.717(2) 0.7450(18) 0.3015(14) 0.059(9) Uiso 1 1 d . . .
H41A H 0.701(2) 0.7529(18) 0.2303(15) 0.064(9) Uiso 1 1 d . . .
H41C H 0.812(3) 0.736(2) 0.2644(16) 0.081(11) Uiso 1 1 d . . .
C42 C 0.7754(2) 0.59061(19) 0.30526(16) 0.0612(9) Uani 1 1 d . A .
H42C H 0.755(3) 0.610(2) 0.3462(16) 0.077(10) Uiso 1 1 d . . .
H42B H 0.842(2) 0.6021(17) 0.3035(13) 0.059(9) Uiso 1 1 d . . .
H42A H 0.765(2) 0.5298(19) 0.3010(14) 0.066(9) Uiso 1 1 d . . .

loop_
_atom_site_aniso_label
_atom_site_aniso_U_11
_atom_site_aniso_U_22
_atom_site_aniso_U_33
_atom_site_aniso_U_23
_atom_site_aniso_U_13
_atom_site_aniso_U_12
Cr1 0.02428(16) 0.03172(17) 0.02380(16) 0.00563(13) -0.00091(12) 0.00249(13)
Si1 0.0267(3) 0.0365(3) 0.0482(4) 0.0131(3) 0.0001(3) 0.0067(3)
Si2 0.0298(3) 0.0277(3) 0.0226(3) -0.0017(2) 0.0023(2) 0.0026(2)
Si3 0.0299(3) 0.0318(3) 0.0275(3) 0.0048(2) -0.0068(2) -0.0015(2)
Na1 0.0642(6) 0.0395(5) 0.0370(5) -0.0041(4) 0.0088(5) 0.0018(5)
O1 0.0278(8) 0.0381(8) 0.0449(9) 0.0004(7) 0.0015(7) 0.0049(7)
O2 0.0424(9) 0.0431(9) 0.0358(8) 0.0085(7) 0.0120(7) 0.0035(7)
O3 0.0387(8) 0.0329(8) 0.0273(7) 0.0065(6) -0.0061(6) -0.0028(7)
C1 0.105(3) 0.0473(17) 0.067(2) -0.0064(15) 0.0162(19) -0.0156(18)
C2 0.090(3) 0.0470(17) 0.112(3) -0.0257(19) 0.005(2) 0.0124(17)
C3 0.101(3) 0.068(2) 0.103(3) -0.020(2) 0.049(2) 0.004(2)
C4 0.140(4) 0.059(2) 0.071(2) 0.0057(17) 0.037(2) -0.011(2)
C5 0.089(2) 0.0536(19) 0.085(2) 0.0031(17) 0.009(2) -0.0118(18)
C6 0.074(2) 0.0514(17) 0.086(2) -0.0117(16) 0.0259(18) -0.0222(16)
C7 0.0413(14) 0.0536(16) 0.0619(17) 0.0015(13) -0.0176(13) 0.0028(12)
C8 0.147(4) 0.104(3) 0.0501(19) -0.028(2) 0.001(2) -0.021(3)
C9 0.069(2) 0.078(3) 0.224(5) -0.049(3) -0.070(3) 0.005(2)
C10 0.119(3) 0.0456(17) 0.085(2) -0.0073(17) -0.005(2) 0.0270(19)
C11 0.0685(18) 0.0438(15) 0.0577(16) 0.0191(13) 0.0100(14) 0.0192(13)
C12' 0.072(3) 0.051(2) 0.064(3) 0.0246(19) 0.021(2) 0.013(2)
C12 0.127(11) 0.119(10) 0.057(7) 0.046(7) -0.035(7) -0.072(9)
C13' 0.062(3) 0.059(3) 0.061(3) 0.016(2) -0.012(2) 0.024(2)
C13 0.056(7) 0.053(7) 0.124(13) 0.015(8) -0.035(8) 0.012(6)
C14' 0.062(3) 0.032(2) 0.071(3) -0.0015(19) 0.003(2) 0.0113(18)
C14 0.095(10) 0.034(6) 0.104(11) 0.030(7) -0.042(9) 0.005(6)
C15 0.0322(12) 0.0630(17) 0.0609(16) 0.0232(14) 0.0055(12) 0.0003(12)
C16' 0.0346(19) 0.078(3) 0.075(3) 0.014(2) 0.0128(19) 0.0109(19)
C16 0.035(5) 0.101(10) 0.085(8) 0.005(7) 0.017(5) -0.022(6)
C17' 0.052(2) 0.057(2) 0.042(2) 0.0012(18) 0.0098(17) 0.0078(19)
C17 0.078(8) 0.085(8) 0.054(7) -0.033(6) 0.028(6) -0.013(7)
C18' 0.051(2) 0.058(2) 0.059(2) 0.0173(19) 0.006(2) -0.003(2)
C18 0.052(6) 0.077(7) 0.053(6) 0.028(5) 0.006(5) -0.016(6)
C19 0.0588(15) 0.0313(12) 0.0393(13) -0.0047(10) -0.0118(11) -0.0039(11)
C20 0.136(3) 0.082(2) 0.067(2) 0.0140(18) -0.024(2) -0.069(2)
C21 0.102(3) 0.067(2) 0.091(3) -0.0453(19) -0.010(2) 0.013(2)
C22 0.089(2) 0.0623(18) 0.0498(16) 0.0006(14) -0.0354(16) -0.0162(17)
C23 0.0478(13) 0.0378(12) 0.0364(12) -0.0053(10) 0.0033(10) 0.0139(11)
C24 0.080(2) 0.096(3) 0.109(3) 0.011(2) 0.053(2) 0.036(2)
C25 0.106(3) 0.0562(19) 0.096(3) -0.0343(18) -0.017(2) 0.0278(19)
C26 0.107(3) 0.0591(18) 0.069(2) -0.0034(16) -0.0052(19) 0.0426(18)
C27 0.0428(13) 0.0402(13) 0.0305(11) 0.0045(10) -0.0039(10) 0.0054(10)
C28 0.082(2) 0.100(3) 0.0414(15) 0.0290(16) -0.0011(15) -0.009(2)
C29 0.0667(19) 0.069(2) 0.0577(18) 0.0038(15) -0.0311(15) -0.0065(16)
C30 0.083(2) 0.075(2) 0.079(2) -0.0076(18) -0.0244(19) 0.0399(18)
C31 0.0450(13) 0.0352(12) 0.0406(13) 0.0036(10) -0.0090(11) -0.0053(10)
C32 0.082(2) 0.0479(16) 0.0418(15) -0.0057(12) -0.0031(14) -0.0164(15)
C33 0.0527(16) 0.0492(16) 0.0586(17) 0.0080(13) -0.0130(13) -0.0177(13)
C34 0.0656(18) 0.0351(14) 0.0673(19) -0.0008(13) -0.0085(15) 0.0039(13)
C35 0.0557(15) 0.0462(14) 0.0322(12) 0.0122(10) 0.0053(11) 0.0054(12)
C36 0.0632(18) 0.0631(18) 0.077(2) 0.0241(16) 0.0302(15) 0.0096(15)
C37 0.095(2) 0.0555(17) 0.0365(14) 0.0018(13) 0.0126(15) 0.0091(17)
C38 0.079(2) 0.0572(18) 0.0394(15) 0.0174(13) -0.0002(14) 0.0030(16)
C39 0.0328(12) 0.0433(13) 0.0523(15) -0.0068(11) -0.0073(11) -0.0024(10)
C40 0.0494(15) 0.0605(18) 0.088(2) -0.0151(16) 0.0223(15) -0.0151(14)
C41 0.0454(15) 0.0473(15) 0.0636(18) -0.0080(14) -0.0063(13) -0.0100(12)
C42 0.0401(14) 0.0583(18) 0.080(2) -0.0059(16) -0.0258(14) 0.0057(13)

loop_
_geom_bond_atom_site_label_1
_geom_bond_atom_site_label_2
_geom_bond_distance
_geom_bond_site_symmetry_2
_geom_bond_publ_flag
Cr1 O2 1.8906(16) . ?
Cr1 O1 1.9580(16) . ?
Cr1 O3 1.9719(14) . ?
Cr1 Na1 2.9414(10) . ?
Si1 O1 1.6269(16) . ?
Si1 C11 1.925(3) . ?
Si1 C7 1.929(3) . ?
Si1 C15 1.945(3) . ?
Si2 O2 1.6190(17) . ?
Si2 C19 1.929(2) . ?
Si2 C23 1.938(2) . ?
Si2 C27 1.939(2) . ?
Si3 O3 1.6244(16) . ?
Si3 C31 1.937(3) . ?
Si3 C39 1.936(2) . ?
Si3 C35 1.948(3) . ?
Si3 Na1 3.5212(12) . ?
Na1 O3 2.2718(19) . ?
Na1 O1 2.2808(19) . ?
Na1 C17' 2.995(4) . ?
Na1 C1 2.976(3) . ?
Na1 C2 3.058(3) . ?
Na1 C6 3.068(3) . ?
C1 C6 1.373(5) . ?
C1 C2 1.389(5) . ?
C2 C3 1.368(6) . ?
C3 C4 1.361(6) . ?
C4 C5 1.381(6) . ?
C5 C6 1.350(5) . ?
C7 C10 1.513(4) . ?
C7 C8 1.508(5) . ?
C7 C9 1.545(4) . ?
C11 C14 1.214(15) . ?
C11 C13' 1.460(5) . ?
C11 C14' 1.603(5) . ?
C11 C12' 1.583(5) . ?
C11 C12 1.625(13) . ?
C11 C13 1.811(13) . ?
C15 C17 1.267(12) . ?
C15 C18' 1.488(5) . ?
C15 C16' 1.573(5) . ?
C15 C16 1.636(11) . ?
C15 C17' 1.638(5) . ?
C15 C18 1.675(12) . ?
C19 C20 1.499(4) . ?
C19 C22 1.516(4) . ?
C19 C21 1.574(4) . ?
C23 C26 1.522(4) . ?
C23 C25 1.492(4) . ?
C23 C24 1.556(4) . ?
C27 C30 1.529(4) . ?
C27 C29 1.523(4) . ?
C27 C28 1.540(4) . ?
C31 C33 1.544(4) . ?
C31 C34 1.541(4) . ?
C31 C32 1.534(4) . ?
C35 C37 1.534(4) . ?
C35 C36 1.538(4) . ?
C35 C38 1.542(4) . ?
C39 C40 1.535(4) . ?
C39 C41 1.532(4) . ?
C39 C42 1.544(4) . ?
